data_7133497
loop_
_publ_author_name
'Carey, Cassidy A.'
'Foroughi, Leila M.'
'Matzger, Adam J.'

_publ_section_title
;
 Designed additive suppresses interpenetration in IRMOF-10.
;
_journal_issue 70
_journal_name_full 'Chemical communications (Cambridge, England)'
_journal_page_first 9396
_journal_page_last 9399
_journal_paper_doi 10.1039/d4cc03138e
_journal_volume 60
_journal_year 2024
_chemical_formula_moiety 'C42 H24 O13 Zn4'
_chemical_formula_sum 'C42 H24 O13 Zn4'
_chemical_formula_weight 998.09
_chemical_name_common IRMOF-10
_chemical_name_systematic IRMOF-10
_chemical_properties_physical Moisture-sensitive
_space_group_crystal_system cubic
_space_group_IT_number 225
_space_group_name_Hall '-F 4 2 3'
_space_group_name_H-M_alt 'F m -3 m'
_atom_sites_solution_hydrogens geom
_atom_sites_solution_primary dual
_audit_creation_date 2024-05-10
_audit_creation_method
;
Olex2 1.5-ac5-024
(compiled 2022.04.12 svn.rca3783a0 for Rigaku Oxford Diffraction, GUI svn.r6498)
;
_audit_update_record
;
2024-07-30 deposited with the CCDC.	2024-08-01 downloaded from the CCDC.
;
_cell_angle_alpha 90
_cell_angle_beta 90
_cell_angle_gamma 90
_cell_formula_units_Z 8
_cell_length_a 34.3966(2)
_cell_length_b 34.3966(2)
_cell_length_c 34.3966(2)
_cell_measurement_reflns_used 6231
_cell_measurement_temperature 293(2)
_cell_measurement_theta_max 75.8300
_cell_measurement_theta_min 2.2150
_cell_volume 40695.5(4)
_computing_cell_refinement 'CrysAlisPro 1.171.42.63a (Rigaku OD, 2022)'
_computing_data_collection 'CrysAlisPro 1.171.42.63a (Rigaku OD, 2022)'
_computing_data_reduction 'CrysAlisPro 1.171.42.63a (Rigaku OD, 2022)'
_computing_molecular_graphics 'Olex2 1.5-ac5-024 (Dolomanov et al., 2009)'
_computing_publication_material 'Olex2 1.5-ac5-024 (Dolomanov et al., 2009)'
_computing_structure_refinement 'SHELXL 2018/3 (Sheldrick, 2015)'
_computing_structure_solution 'SHELXT  (Sheldrick, 2015)'
_diffrn_ambient_temperature 293(2)
_diffrn_detector 'Hybrid Pixel Array Detector'
_diffrn_detector_area_resol_mean 10.0000
_diffrn_detector_type HyPix
_diffrn_measured_fraction_theta_full 0.996
_diffrn_measured_fraction_theta_max 0.996
_diffrn_measurement_details
;
List of Runs (angles in degrees, time in seconds):

  # Type    Start    End  Width  t~exp~   \w     \q     \k     \f   Frames
#--------------------------------------------------------------------------
  1  \w   -116.00 -89.00   0.50   13.08    --  -47.78-128.00 -96.00   54
  2  \w    108.00 144.00   0.50  135.75    --  104.41 129.00  31.00   72
  3  \w    -25.00  26.00   0.50   13.08    --   46.53 -19.00-120.00  102
  4  \w    -67.00 -35.00   0.50  135.75    -- -105.66  61.00-180.00   64
  5  \w    -68.00 -39.00   0.50  135.75    -- -105.66  61.00  30.00   58
;
_diffrn_measurement_device 'four-circle diffractometer'
_diffrn_measurement_device_type 'XtaLAB Synergy, Single source at home/near, HyPix'
_diffrn_measurement_method '\w scans'
_diffrn_orient_matrix_type 'CrysAlisPro convention (1999,Acta A55,543-557)'
_diffrn_orient_matrix_UB_11 -0.0016457000
_diffrn_orient_matrix_UB_12 0.0445272000
_diffrn_orient_matrix_UB_13 0.0039634000
_diffrn_orient_matrix_UB_21 -0.0327152000
_diffrn_orient_matrix_UB_22 -0.0039354000
_diffrn_orient_matrix_UB_23 0.0303557000
_diffrn_orient_matrix_UB_31 0.0305994000
_diffrn_orient_matrix_UB_32 -0.0018137000
_diffrn_orient_matrix_UB_33 0.0327100000
_diffrn_radiation_monochromator mirror
_diffrn_radiation_probe x-ray
_diffrn_radiation_type 'Cu K\a'
_diffrn_radiation_wavelength 1.54184
_diffrn_reflns_av_R_equivalents 0.0210
_diffrn_reflns_av_unetI/netI 0.0168
_diffrn_reflns_Laue_measured_fraction_full 0.996
_diffrn_reflns_Laue_measured_fraction_max 0.996
_diffrn_reflns_limit_h_max 40
_diffrn_reflns_limit_h_min -20
_diffrn_reflns_limit_k_max 38
_diffrn_reflns_limit_k_min -40
_diffrn_reflns_limit_l_max 32
_diffrn_reflns_limit_l_min -28
_diffrn_reflns_number 11527
_diffrn_reflns_point_group_measured_fraction_full 0.996
_diffrn_reflns_point_group_measured_fraction_max 0.996
_diffrn_reflns_theta_full 66.571
_diffrn_reflns_theta_max 66.571
_diffrn_reflns_theta_min 2.225
_diffrn_source 'micro-focus sealed X-ray tube'
_diffrn_source_type 'PhotonJet (Cu) X-ray Source'
_exptl_absorpt_coefficient_mu 0.647
_exptl_absorpt_correction_T_max 1.00000
_exptl_absorpt_correction_T_min 0.86470
_exptl_absorpt_correction_type multi-scan
_exptl_absorpt_process_details
;
CrysAlisPro 1.171.42.63a (Rigaku Oxford Diffraction, 2022)
Empirical absorption correction using spherical harmonics,
implemented in SCALE3 ABSPACK scaling algorithm.
;
_exptl_crystal_colour 'clear light colourless'
_exptl_crystal_colour_lustre clear
_exptl_crystal_colour_modifier light
_exptl_crystal_colour_primary colourless
_exptl_crystal_density_diffrn 0.326
_exptl_crystal_description 'rhombic dodecahedral'
_exptl_crystal_F_000 4000
_exptl_crystal_size_max 0.14
_exptl_crystal_size_mid 0.07
_exptl_crystal_size_min 0.03
_refine_diff_density_max 0.156
_refine_diff_density_min -0.202
_refine_diff_density_rms 0.026
_refine_ls_extinction_method none
_refine_ls_goodness_of_fit_ref 1.014
_refine_ls_hydrogen_treatment constr
_refine_ls_matrix_type full
_refine_ls_number_parameters 41
_refine_ls_number_reflns 1824
_refine_ls_number_restraints 0
_refine_ls_restrained_S_all 1.014
_refine_ls_R_factor_all 0.0265
_refine_ls_R_factor_gt 0.0247
_refine_ls_shift/su_max 0.002
_refine_ls_shift/su_mean 0.000
_refine_ls_structure_factor_coef Fsqd
_refine_ls_weighting_details 'w=1/[\s^2^(Fo^2^)+(0.0562P)^2^] where P=(Fo^2^+2Fc^2^)/3'
_refine_ls_weighting_scheme calc
_refine_ls_wR_factor_gt 0.0720
_refine_ls_wR_factor_ref 0.0734
_reflns_Friedel_coverage 0.000
_reflns_number_gt 1566
_reflns_number_total 1824
_reflns_threshold_expression 'I > 2\s(I)'
_cod_data_source_file d4cc03138e3.cif
_cod_data_source_block cc_163a_161b
_cod_depositor_comments 'Adding full bibliography for 7133497.cif.'
_cod_original_cell_volume 40695.5(7)
_cod_database_code 7133497
_shelx_shelxl_version_number 2018/3
_chemical_oxdiff_formula 'C42 H24 O13 Zn4 '
_chemical_oxdiff_usercomment 'exchanged in hexanes'
_shelx_space_group_comment
;
The symmetry employed for this shelxl refinement is uniquely defined
by the following loop, which should always be used as a source of
symmetry information in preference to the above space-group names.
They are only intended as comments.
;
_shelx_estimated_absorpt_t_max 0.981
_shelx_estimated_absorpt_t_min 0.915
_olex2_refinement_description
;
1. Fixed Uiso
 At 1.2 times of:
  All C(H) groups
2. Others
 Fixed Sof: C4(0.5) H4(0.5) C3(0.5) H3(0.5)
3.a Aromatic/amide H refined with riding coordinates:
 C4(H4), C3(H3)
;
_smtbx_masks_special_details
;
    A solvent mask was calculated and 5341 electrons were found in a void volume of 34843 angstroms cubed per unit cell, this is consistent with 13 hexane molecules.
;
_smtbx_masks_void_probe_radius 1.2
_smtbx_masks_void_truncation_radius 1.2
_olex2_exptl_crystal_mounting_method 'Shard of crystal '
_olex2_submission_special_instructions 'No special instructions were received'
_oxdiff_exptl_absorpt_empirical_details
;
Empirical correction (ABSPACK) includes:
- Absorption correction using spherical harmonics
- Frame scaling
;
_oxdiff_exptl_absorpt_empirical_full_max 1.183
_oxdiff_exptl_absorpt_empirical_full_min 0.889

loop_
_space_group_symop_operation_xyz
'x, y, z'
'-x, -y, z'
'-x, y, -z'
'x, -y, -z'
'z, x, y'
'z, -x, -y'
'-z, -x, y'
'-z, x, -y'
'y, z, x'
'-y, z, -x'
'y, -z, -x'
'-y, -z, x'
'y, x, -z'
'-y, -x, -z'
'y, -x, z'
'-y, x, z'
'x, z, -y'
'-x, z, y'
'-x, -z, -y'
'x, -z, y'
'z, y, -x'
'z, -y, x'
'-z, y, x'
'-z, -y, -x'
'x, y+1/2, z+1/2'
'-x, -y+1/2, z+1/2'
'-x, y+1/2, -z+1/2'
'x, -y+1/2, -z+1/2'
'z, x+1/2, y+1/2'
'z, -x+1/2, -y+1/2'
'-z, -x+1/2, y+1/2'
'-z, x+1/2, -y+1/2'
'y, z+1/2, x+1/2'
'-y, z+1/2, -x+1/2'
'y, -z+1/2, -x+1/2'
'-y, -z+1/2, x+1/2'
'y, x+1/2, -z+1/2'
'-y, -x+1/2, -z+1/2'
'y, -x+1/2, z+1/2'
'-y, x+1/2, z+1/2'
'x, z+1/2, -y+1/2'
'-x, z+1/2, y+1/2'
'-x, -z+1/2, -y+1/2'
'x, -z+1/2, y+1/2'
'z, y+1/2, -x+1/2'
'z, -y+1/2, x+1/2'
'-z, y+1/2, x+1/2'
'-z, -y+1/2, -x+1/2'
'x+1/2, y, z+1/2'
'-x+1/2, -y, z+1/2'
'-x+1/2, y, -z+1/2'
'x+1/2, -y, -z+1/2'
'z+1/2, x, y+1/2'
'z+1/2, -x, -y+1/2'
'-z+1/2, -x, y+1/2'
'-z+1/2, x, -y+1/2'
'y+1/2, z, x+1/2'
'-y+1/2, z, -x+1/2'
'y+1/2, -z, -x+1/2'
'-y+1/2, -z, x+1/2'
'y+1/2, x, -z+1/2'
'-y+1/2, -x, -z+1/2'
'y+1/2, -x, z+1/2'
'-y+1/2, x, z+1/2'
'x+1/2, z, -y+1/2'
'-x+1/2, z, y+1/2'
'-x+1/2, -z, -y+1/2'
'x+1/2, -z, y+1/2'
'z+1/2, y, -x+1/2'
'z+1/2, -y, x+1/2'
'-z+1/2, y, x+1/2'
'-z+1/2, -y, -x+1/2'
'x+1/2, y+1/2, z'
'-x+1/2, -y+1/2, z'
'-x+1/2, y+1/2, -z'
'x+1/2, -y+1/2, -z'
'z+1/2, x+1/2, y'
'z+1/2, -x+1/2, -y'
'-z+1/2, -x+1/2, y'
'-z+1/2, x+1/2, -y'
'y+1/2, z+1/2, x'
'-y+1/2, z+1/2, -x'
'y+1/2, -z+1/2, -x'
'-y+1/2, -z+1/2, x'
'y+1/2, x+1/2, -z'
'-y+1/2, -x+1/2, -z'
'y+1/2, -x+1/2, z'
'-y+1/2, x+1/2, z'
'x+1/2, z+1/2, -y'
'-x+1/2, z+1/2, y'
'-x+1/2, -z+1/2, -y'
'x+1/2, -z+1/2, y'
'z+1/2, y+1/2, -x'
'z+1/2, -y+1/2, x'
'-z+1/2, y+1/2, x'
'-z+1/2, -y+1/2, -x'
'-x, -y, -z'
'x, y, -z'
'x, -y, z'
'-x, y, z'
'-z, -x, -y'
'-z, x, y'
'z, x, -y'
'z, -x, y'
'-y, -z, -x'
'y, -z, x'
'-y, z, x'
'y, z, -x'
'-y, -x, z'
'y, x, z'
'-y, x, -z'
'y, -x, -z'
'-x, -z, y'
'x, -z, -y'
'x, z, y'
'-x, z, -y'
'-z, -y, x'
'-z, y, -x'
'z, -y, -x'
'z, y, x'
'-x, -y+1/2, -z+1/2'
'x, y+1/2, -z+1/2'
'x, -y+1/2, z+1/2'
'-x, y+1/2, z+1/2'
'-z, -x+1/2, -y+1/2'
'-z, x+1/2, y+1/2'
'z, x+1/2, -y+1/2'
'z, -x+1/2, y+1/2'
'-y, -z+1/2, -x+1/2'
'y, -z+1/2, x+1/2'
'-y, z+1/2, x+1/2'
'y, z+1/2, -x+1/2'
'-y, -x+1/2, z+1/2'
'y, x+1/2, z+1/2'
'-y, x+1/2, -z+1/2'
'y, -x+1/2, -z+1/2'
'-x, -z+1/2, y+1/2'
'x, -z+1/2, -y+1/2'
'x, z+1/2, y+1/2'
'-x, z+1/2, -y+1/2'
'-z, -y+1/2, x+1/2'
'-z, y+1/2, -x+1/2'
'z, -y+1/2, -x+1/2'
'z, y+1/2, x+1/2'
'-x+1/2, -y, -z+1/2'
'x+1/2, y, -z+1/2'
'x+1/2, -y, z+1/2'
'-x+1/2, y, z+1/2'
'-z+1/2, -x, -y+1/2'
'-z+1/2, x, y+1/2'
'z+1/2, x, -y+1/2'
'z+1/2, -x, y+1/2'
'-y+1/2, -z, -x+1/2'
'y+1/2, -z, x+1/2'
'-y+1/2, z, x+1/2'
'y+1/2, z, -x+1/2'
'-y+1/2, -x, z+1/2'
'y+1/2, x, z+1/2'
'-y+1/2, x, -z+1/2'
'y+1/2, -x, -z+1/2'
'-x+1/2, -z, y+1/2'
'x+1/2, -z, -y+1/2'
'x+1/2, z, y+1/2'
'-x+1/2, z, -y+1/2'
'-z+1/2, -y, x+1/2'
'-z+1/2, y, -x+1/2'
'z+1/2, -y, -x+1/2'
'z+1/2, y, x+1/2'
'-x+1/2, -y+1/2, -z'
'x+1/2, y+1/2, -z'
'x+1/2, -y+1/2, z'
'-x+1/2, y+1/2, z'
'-z+1/2, -x+1/2, -y'
'-z+1/2, x+1/2, y'
'z+1/2, x+1/2, -y'
'z+1/2, -x+1/2, y'
'-y+1/2, -z+1/2, -x'
'y+1/2, -z+1/2, x'
'-y+1/2, z+1/2, x'
'y+1/2, z+1/2, -x'
'-y+1/2, -x+1/2, z'
'y+1/2, x+1/2, z'
'-y+1/2, x+1/2, -z'
'y+1/2, -x+1/2, -z'
'-x+1/2, -z+1/2, y'
'x+1/2, -z+1/2, -y'
'x+1/2, z+1/2, y'
'-x+1/2, z+1/2, -y'
'-z+1/2, -y+1/2, x'
'-z+1/2, y+1/2, -x'
'z+1/2, -y+1/2, -x'
'z+1/2, y+1/2, x'

loop_
_atom_site_label
_atom_site_type_symbol
_atom_site_fract_x
_atom_site_fract_y
_atom_site_fract_z
_atom_site_U_iso_or_equiv
_atom_site_adp_type
_atom_site_occupancy
_atom_site_site_symmetry_order
_atom_site_calc_flag
_atom_site_refinement_flags_posn
_atom_site_refinement_flags_adp
_atom_site_refinement_flags_occupancy
_atom_site_disorder_assembly
_atom_site_disorder_group
Zn1 Zn 0.28264(2) 0.71736(2) 0.28264(2) 0.05071(12) Uani 1 6 d S T P . .
O1 O 0.250000 0.750000 0.250000 0.0479(4) Uani 1 24 d S T P . .
O2 O 0.27285(2) 0.66286(2) 0.27285(2) 0.0855(3) Uani 1 2 d S T P . .
C2 C 0.250000 0.60288(4) 0.250000 0.0881(5) Uani 1 4 d S T P . .
C1 C 0.250000 0.64620(4) 0.250000 0.0730(4) Uani 1 4 d S T P . .
C5 C 0.250000 0.52154(5) 0.250000 0.1114(8) Uani 1 4 d S T P . .
C4 C 0.23377(16) 0.54276(5) 0.21983(16) 0.125(3) Uani 0.5 1 d . . P A -1
H4 H 0.222556 0.529622 0.199023 0.151 Uiso 0.5 1 calc R U P A -1
C3 C 0.23381(12) 0.58247(5) 0.21987(12) 0.114(2) Uani 0.5 1 d . . P A -1
H3 H 0.222700 0.595832 0.199154 0.137 Uiso 0.5 1 calc R U P A -1

loop_
_atom_site_aniso_label
_atom_site_aniso_U_11
_atom_site_aniso_U_22
_atom_site_aniso_U_33
_atom_site_aniso_U_23
_atom_site_aniso_U_13
_atom_site_aniso_U_12
Zn1 0.05071(12) 0.05071(12) 0.05071(12) 0.00131(4) -0.00131(4) 0.00131(4)
O1 0.0479(4) 0.0479(4) 0.0479(4) 0.000 0.000 0.000
O2 0.1037(4) 0.0490(4) 0.1037(4) 0.0009(3) -0.0245(5) 0.0009(3)
C2 0.1075(8) 0.0491(8) 0.1075(8) 0.000 -0.0201(10) 0.000
C1 0.0848(6) 0.0493(8) 0.0848(6) 0.000 -0.0015(9) 0.000
C5 0.1425(13) 0.0491(9) 0.1425(13) 0.000 -0.0463(16) 0.000
C4 0.193(6) 0.0552(8) 0.129(3) -0.0103(11) -0.064(4) 0.0033(15)
C3 0.175(5) 0.0522(8) 0.114(2) 0.0004(9) -0.051(3) 0.0008(12)

loop_
_atom_type_symbol
_atom_type_description
_atom_type_scat_dispersion_real
_atom_type_scat_dispersion_imag
_atom_type_scat_source
C C 0.0181 0.0091 'International Tables Vol C Tables 4.2.6.8 and 6.1.1.4'
H H 0.0000 0.0000 'International Tables Vol C Tables 4.2.6.8 and 6.1.1.4'
O O 0.0492 0.0322 'International Tables Vol C Tables 4.2.6.8 and 6.1.1.4'
Zn Zn -1.5491 0.6778 'International Tables Vol C Tables 4.2.6.8 and 6.1.1.4'

loop_
_geom_angle_atom_site_label_1
_geom_angle_atom_site_label_2
_geom_angle_atom_site_label_3
_geom_angle
_geom_angle_site_symmetry_1
_geom_angle_site_symmetry_3
_geom_angle_publ_flag
O2 Zn1 O1 111.01(3) . . ?
O2 Zn1 O1 111.01(3) 12_665 . ?
O2 Zn1 O1 111.01(3) 6_566 . ?
O2 Zn1 O2 107.89(3) . 12_665 ?
O2 Zn1 O2 107.89(3) . 6_566 ?
O2 Zn1 O2 107.89(3) 12_665 6_566 ?
Zn1 O1 Zn1 109.5 28_565 74_565 ?
Zn1 O1 Zn1 109.5 28_565 . ?
Zn1 O1 Zn1 109.5 51 74_565 ?
Zn1 O1 Zn1 109.5 74_565 . ?
Zn1 O1 Zn1 109.471(1) 51 28_565 ?
Zn1 O1 Zn1 109.471(1) 51 . ?
C1 O2 Zn1 131.53(8) . . ?
C3 C2 C1 120.83(10) . . ?
O2 C1 O2 125.46(13) 51 . ?
O2 C1 C2 117.27(7) . . ?
O2 C1 C2 117.27(7) 51 . ?
C4 C5 C5 121.77(11) . 145_565 ?
C3 C4 C5 121.7(2) . . ?
C4 C3 C2 120.9(2) . . ?

loop_
_geom_bond_atom_site_label_1
_geom_bond_atom_site_label_2
_geom_bond_distance
_geom_bond_site_symmetry_2
_geom_bond_publ_flag
Zn1 O1 1.9447(2) . ?
Zn1 O2 1.9342(8) 6_566 ?
Zn1 O2 1.9341(8) . ?
Zn1 O2 1.9342(8) 12_665 ?
O2 C1 1.2506(10) . ?
C2 C1 1.490(2) . ?
C2 C3 1.370(2) . ?
C5 C5 1.482(3) 145_565 ?
C5 C4 1.386(3) . ?
C4 C3 1.366(3) . ?

loop_
_smtbx_masks_void_nr
_smtbx_masks_void_average_x
_smtbx_masks_void_average_y
_smtbx_masks_void_average_z
_smtbx_masks_void_volume
_smtbx_masks_void_count_electrons
_smtbx_masks_void_content
1 -0.956 -0.365 -0.977 34843.3 5340.8 ?
